data_4134776
loop_
_publ_author_name
'Sorsche, Dieter'
'Miehlich, Matthias E.'
'Searles, Keith'
'Gouget, Guillaume'
'Zolnhofer, Eva M.'
'Fortier, Skye'
'Chen, Chun-Hsing'
'Gau, Michael'
'Carroll, Patrick J.'
'Murray, Christopher B.'
'Caulton, Kenneth G.'
'Khusniyarov, Marat M.'
'Meyer, Karsten'
'Mindiola, Daniel J.'

_publ_section_title
;
 Unusual Dinitrogen Binding and Electron Storage in Dinuclear Iron
 Complexes.
;
_journal_name_full 'Journal of the American Chemical Society'
_journal_paper_doi 10.1021/jacs.0c01488
_journal_year 2020
_chemical_formula_moiety 'C66 H102 Fe K2 N6 O2, 2(C7 H8)'
_chemical_formula_sum 'C80 H118 Fe K2 N6 O2'
_chemical_formula_weight 1329.85
_space_group_crystal_system triclinic
_space_group_IT_number 2
_space_group_name_Hall '-P 1'
_space_group_name_H-M_alt 'P -1'
_atom_sites_solution_hydrogens geom
_atom_sites_solution_primary dual
_audit_creation_date 2019-12-17
_audit_creation_method
;
Olex2 1.2
(compiled 2018.05.29 svn.r3508 for OlexSys, GUI svn.r5506)
;
_cell_angle_alpha 106.4811(14)
_cell_angle_beta 107.3077(13)
_cell_angle_gamma 99.2665(14)
_cell_formula_units_Z 2
_cell_length_a 14.1935(5)
_cell_length_b 14.9296(5)
_cell_length_c 20.5175(7)
_cell_measurement_reflns_used 9922
_cell_measurement_temperature 100
_cell_measurement_theta_max 27.517
_cell_measurement_theta_min 2.909
_cell_volume 3834.6(2)
_computing_cell_refinement 'SAINT V8.38A (2016)'
_computing_data_collection 'Bruker APEX3 v2018.7-2'
_computing_data_reduction 'SAINT V8.38A (2016)'
_computing_molecular_graphics 'ORTEP-3 (Farrugia, 2012)'
_computing_publication_material 'Olex2 (Dolomanov et al., 2009)'
_computing_structure_refinement 'ShelXL (Sheldrick, 2015)'
_computing_structure_solution 'ShelXT (Sheldrick, 2015)'
_diffrn_ambient_temperature 100
_diffrn_measured_fraction_theta_full 0.998
_diffrn_measured_fraction_theta_max 0.990
_diffrn_measurement_device 'CMOS area detector'
_diffrn_measurement_device_type 'Bruker D8QUEST'
_diffrn_measurement_method '\w and \f scans'
_diffrn_radiation_monochromator graphite
_diffrn_radiation_type MoK\a
_diffrn_radiation_wavelength 0.71073
_diffrn_reflns_av_R_equivalents 0.1082
_diffrn_reflns_av_unetI/netI 0.0922
_diffrn_reflns_Laue_measured_fraction_full 0.998
_diffrn_reflns_Laue_measured_fraction_max 0.990
_diffrn_reflns_limit_h_max 18
_diffrn_reflns_limit_h_min -18
_diffrn_reflns_limit_k_max 19
_diffrn_reflns_limit_k_min -19
_diffrn_reflns_limit_l_max 26
_diffrn_reflns_limit_l_min -24
_diffrn_reflns_number 75367
_diffrn_reflns_point_group_measured_fraction_full 0.998
_diffrn_reflns_point_group_measured_fraction_max 0.990
_diffrn_reflns_theta_full 25.242
_diffrn_reflns_theta_max 27.562
_diffrn_reflns_theta_min 2.948
_diffrn_source 'sealed tube'
_exptl_absorpt_coefficient_mu 0.353
_exptl_absorpt_correction_T_max 0.7456
_exptl_absorpt_correction_T_min 0.6637
_exptl_absorpt_correction_type multi-scan
_exptl_absorpt_process_details 'SADABS v2014/5'
_exptl_crystal_colour orange
_exptl_crystal_density_diffrn 1.152
_exptl_crystal_description block
_exptl_crystal_F_000 1440
_exptl_crystal_size_max 0.18
_exptl_crystal_size_mid 0.07
_exptl_crystal_size_min 0.05
_refine_diff_density_max 0.807
_refine_diff_density_min -0.670
_refine_diff_density_rms 0.091
_refine_ls_extinction_method none
_refine_ls_goodness_of_fit_ref 1.044
_refine_ls_hydrogen_treatment constr
_refine_ls_matrix_type full
_refine_ls_number_parameters 884
_refine_ls_number_reflns 17574
_refine_ls_number_restraints 272
_refine_ls_restrained_S_all 1.053
_refine_ls_R_factor_all 0.1438
_refine_ls_R_factor_gt 0.0881
_refine_ls_shift/su_max 0.000
_refine_ls_shift/su_mean 0.000
_refine_ls_structure_factor_coef Fsqd
_refine_ls_weighting_details 'w=1/[\s^2^(Fo^2^)+(0.0646P)^2^+13.7823P] where P=(Fo^2^+2Fc^2^)/3'
_refine_ls_weighting_scheme calc
_refine_ls_wR_factor_gt 0.1922
_refine_ls_wR_factor_ref 0.2177
_reflns_number_gt 11072
_reflns_number_total 17574
_reflns_threshold_expression 'I > 2\s(I)'
_cod_data_source_file ja0c01488_si_007.cif
_cod_data_source_block 9520
_cod_database_code 4134776
_shelx_shelxl_version_number 2018/3

loop_
_space_group_symop_operation_xyz
'x, y, z'
'-x, -y, -z'

loop_
_atom_site_label
_atom_site_type_symbol
_atom_site_fract_x
_atom_site_fract_y
_atom_site_fract_z
_atom_site_U_iso_or_equiv
_atom_site_adp_type
_atom_site_occupancy
_atom_site_site_symmetry_order
_atom_site_calc_flag
_atom_site_refinement_flags_posn
_atom_site_refinement_flags_adp
_atom_site_refinement_flags_occupancy
_atom_site_disorder_assembly
_atom_site_disorder_group
Fe1 Fe 0.38527(4) 0.61986(4) 0.75175(3) 0.01516(14) Uani 1 1 d . . . . .
K1 K 0.54515(7) 0.43639(7) 0.74615(5) 0.0260(2) Uani 1 1 d . . . . .
K2 K 0.22570(8) 0.80647(8) 0.76089(6) 0.0327(2) Uani 1 1 d . . . . .
O1 O 0.6750(4) 0.3295(4) 0.7350(3) 0.0736(15) Uani 1 1 d . U . . .
O2 O 0.1238(4) 0.9485(3) 0.7813(3) 0.0750(15) Uani 1 1 d D U . . .
N1 N 0.4191(2) 0.6461(2) 0.86196(16) 0.0149(6) Uani 1 1 d . . . . .
N2 N 0.5618(2) 0.6400(2) 0.79791(17) 0.0171(7) Uani 1 1 d . . . . .
N3 N 0.2308(2) 0.6171(2) 0.76589(17) 0.0178(7) Uani 1 1 d . . . . .
N4 N 0.3533(2) 0.5928(2) 0.64166(16) 0.0151(6) Uani 1 1 d . . . . .
N5 N 0.3385(2) 0.4526(2) 0.70050(16) 0.0171(7) Uani 1 1 d . . . . .
N6 N 0.4148(3) 0.7736(3) 0.74319(17) 0.0203(7) Uani 1 1 d . . . . .
C1 C 0.3477(3) 0.6669(3) 0.8916(2) 0.0173(8) Uani 1 1 d . . . . .
C2 C 0.3735(3) 0.6925(3) 0.9669(2) 0.0214(9) Uani 1 1 d . . . . .
H2 H 0.323292 0.703795 0.987962 0.026 Uiso 1 1 calc R . . . .
C3 C 0.4717(3) 0.7014(3) 1.0106(2) 0.0220(9) Uani 1 1 d . . . . .
H3 H 0.489724 0.720793 1.061927 0.026 Uiso 1 1 calc R . . . .
C4 C 0.5441(3) 0.6824(3) 0.9803(2) 0.0215(9) Uani 1 1 d . . . . .
H4 H 0.612325 0.689691 1.010353 0.026 Uiso 1 1 calc R . . . .
C5 C 0.5154(3) 0.6522(3) 0.9046(2) 0.0164(8) Uani 1 1 d . . . . .
C6 C 0.5859(3) 0.6294(3) 0.8659(2) 0.0188(8) Uani 1 1 d . . . . .
C7 C 0.6835(3) 0.6130(3) 0.8885(2) 0.0236(9) Uani 1 1 d . . . . .
C8 C 0.7212(3) 0.6196(3) 0.8335(2) 0.0253(9) Uani 1 1 d . . . . .
H8 H 0.786222 0.612926 0.832531 0.030 Uiso 1 1 calc R . . . .
C9 C 0.6469(3) 0.6376(3) 0.7807(2) 0.0205(8) Uani 1 1 d . . . . .
C10 C 0.7435(3) 0.5867(4) 0.9535(2) 0.0313(11) Uani 1 1 d . . . . .
C11 C 0.8063(4) 0.6779(4) 1.0205(3) 0.0431(14) Uani 1 1 d . . . . .
H11a H 0.855244 0.718226 1.008335 0.065 Uiso 1 1 calc GR . . . .
H11b H 0.843537 0.658983 1.060677 0.065 Uiso 1 1 calc GR . . . .
H11c H 0.760233 0.714760 1.035200 0.065 Uiso 1 1 calc GR . . . .
C12 C 0.8205(4) 0.5328(5) 0.9324(3) 0.0474(15) Uani 1 1 d . . . . .
H12a H 0.783664 0.475938 0.887871 0.071 Uiso 1 1 calc GR . . . .
H12b H 0.855425 0.511886 0.972074 0.071 Uiso 1 1 calc GR . . . .
H12c H 0.871110 0.576364 0.923788 0.071 Uiso 1 1 calc GR . . . .
C13 C 0.6731(3) 0.5161(4) 0.9715(2) 0.0296(10) Uani 1 1 d . . . . .
H13a H 0.616844 0.542751 0.979059 0.044 Uiso 1 1 calc GR . . . .
H13b H 0.712322 0.506536 1.016022 0.044 Uiso 1 1 calc GR . . . .
H13c H 0.645029 0.453700 0.931033 0.044 Uiso 1 1 calc GR . . . .
C14 C 0.6602(3) 0.6547(3) 0.7131(2) 0.0220(9) Uani 1 1 d . . . . .
C15 C 0.6311(4) 0.7466(3) 0.7072(2) 0.0278(10) Uani 1 1 d . . . . .
H15a H 0.561205 0.742035 0.706607 0.042 Uiso 1 1 calc GR . . . .
H15b H 0.634775 0.754310 0.662052 0.042 Uiso 1 1 calc GR . . . .
H15c H 0.678672 0.802710 0.749105 0.042 Uiso 1 1 calc GR . . . .
C16 C 0.5936(3) 0.5675(3) 0.6442(2) 0.0271(10) Uani 1 1 d . . . . .
H16a H 0.618648 0.510399 0.645892 0.041 Uiso 1 1 calc GR . . . .
H16b H 0.597112 0.581581 0.601056 0.041 Uiso 1 1 calc GR . . . .
H16c H 0.522445 0.554638 0.641735 0.041 Uiso 1 1 calc GR . . . .
C17 C 0.7716(3) 0.6651(4) 0.7186(3) 0.0351(12) Uani 1 1 d . . . . .
H17a H 0.816629 0.718596 0.763349 0.053 Uiso 1 1 calc GR . . . .
H17b H 0.779773 0.678746 0.676256 0.053 Uiso 1 1 calc GR . . . .
H17c H 0.789604 0.604769 0.719554 0.053 Uiso 1 1 calc GR . . . .
C18 C 0.2476(3) 0.6580(3) 0.8396(2) 0.0178(8) Uani 1 1 d . . . . .
C19 C 0.1548(3) 0.6737(3) 0.8488(2) 0.0210(8) Uani 1 1 d . . . . .
C20 C 0.0817(3) 0.6377(3) 0.7782(2) 0.0220(9) Uani 1 1 d . . . . .
H20 H 0.011562 0.637397 0.765733 0.026 Uiso 1 1 calc R . . . .
C21 C 0.1282(3) 0.6022(3) 0.7290(2) 0.0213(9) Uani 1 1 d . . . . .
C22 C 0.1289(3) 0.7187(3) 0.9162(2) 0.0262(10) Uani 1 1 d . . . . .
C23 C 0.2019(4) 0.8195(4) 0.9633(3) 0.0373(12) Uani 1 1 d . . . . .
H23a H 0.272879 0.815269 0.975482 0.056 Uiso 1 1 calc GR . . . .
H23b H 0.188253 0.843845 1.008291 0.056 Uiso 1 1 calc GR . . . .
H23c H 0.191338 0.863858 0.936247 0.056 Uiso 1 1 calc GR . . . .
C24 C 0.1253(4) 0.6499(4) 0.9595(3) 0.0381(12) Uani 1 1 d . . . . .
H24a H 0.072452 0.589143 0.928370 0.057 Uiso 1 1 calc GR . . . .
H24b H 0.109099 0.680528 1.002312 0.057 Uiso 1 1 calc GR . . . .
H24c H 0.192031 0.636299 0.975250 0.057 Uiso 1 1 calc GR . . . .
C25 C 0.0213(4) 0.7338(4) 0.8923(3) 0.0407(13) Uani 1 1 d . . . . .
H25a H 0.018229 0.775351 0.862813 0.061 Uiso 1 1 calc GR . . . .
H25b H 0.005958 0.764678 0.935511 0.061 Uiso 1 1 calc GR . . . .
H25c H -0.029143 0.670887 0.863352 0.061 Uiso 1 1 calc GR . . . .
C26 C 0.0724(3) 0.5521(3) 0.6469(2) 0.0262(10) Uani 1 1 d . . . . .
C27 C 0.1030(3) 0.6151(4) 0.6053(2) 0.0339(11) Uani 1 1 d . . . . .
H27a H 0.078524 0.673339 0.616192 0.051 Uiso 1 1 calc GR . . . .
H27b H 0.072311 0.578223 0.552754 0.051 Uiso 1 1 calc GR . . . .
H27c H 0.177762 0.633978 0.620209 0.051 Uiso 1 1 calc GR . . . .
C28 C -0.0441(3) 0.5351(4) 0.6282(2) 0.0350(12) Uani 1 1 d . . . . .
H28a H -0.066819 0.494583 0.653615 0.052 Uiso 1 1 calc GR . . . .
H28b H -0.079688 0.502448 0.575413 0.052 Uiso 1 1 calc GR . . . .
H28c H -0.059751 0.597603 0.643553 0.052 Uiso 1 1 calc GR . . . .
C29 C 0.0939(4) 0.4543(4) 0.6214(2) 0.0351(11) Uani 1 1 d . . . . .
H29a H 0.168019 0.463187 0.635238 0.053 Uiso 1 1 calc GR . . . .
H29b H 0.060768 0.424514 0.568263 0.053 Uiso 1 1 calc GR . . . .
H29c H 0.066888 0.412169 0.644269 0.053 Uiso 1 1 calc GR . . . .
C30 C 0.3497(3) 0.6676(3) 0.6162(2) 0.0189(8) Uani 1 1 d . . . . .
C31 C 0.3327(3) 0.6509(3) 0.5427(2) 0.0222(9) Uani 1 1 d . . . . .
H31 H 0.335652 0.703345 0.525195 0.027 Uiso 1 1 calc R . . . .
C32 C 0.3115(3) 0.5576(3) 0.4961(2) 0.0246(9) Uani 1 1 d . . . . .
H32 H 0.296428 0.545117 0.445552 0.030 Uiso 1 1 calc R . . . .
C33 C 0.3120(3) 0.4818(3) 0.5220(2) 0.0213(9) Uani 1 1 d . . . . .
H33 H 0.294768 0.417099 0.489214 0.026 Uiso 1 1 calc R . . . .
C34 C 0.3380(3) 0.5011(3) 0.5969(2) 0.0180(8) Uani 1 1 d . . . . .
C35 C 0.3455(3) 0.4279(3) 0.6312(2) 0.0194(8) Uani 1 1 d . . . . .
C36 C 0.3459(4) 0.3299(3) 0.6052(2) 0.0259(9) Uani 1 1 d . . . . .
C37 C 0.3330(4) 0.2936(3) 0.6590(2) 0.0269(10) Uani 1 1 d . . . . .
H37 H 0.329253 0.228993 0.657653 0.032 Uiso 1 1 calc R . . . .
C38 C 0.3265(3) 0.3688(3) 0.7148(2) 0.0224(9) Uani 1 1 d . . . . .
C39 C 0.3614(4) 0.2673(3) 0.5368(2) 0.0332(11) Uani 1 1 d . . . . .
C40 C 0.4490(4) 0.3225(4) 0.5222(2) 0.0301(10) Uani 1 1 d . . . . .
H40a H 0.436385 0.383893 0.518566 0.045 Uiso 1 1 calc GR . . . .
H40b H 0.452960 0.283226 0.476339 0.045 Uiso 1 1 calc GR . . . .
H40c H 0.513821 0.335789 0.562273 0.045 Uiso 1 1 calc GR . . . .
C41 C 0.2607(4) 0.2290(4) 0.4702(3) 0.0435(13) Uani 1 1 d . . . . .
H41a H 0.209733 0.186269 0.479114 0.065 Uiso 1 1 calc GR . . . .
H41b H 0.273083 0.192637 0.427035 0.065 Uiso 1 1 calc GR . . . .
H41c H 0.235304 0.283655 0.462096 0.065 Uiso 1 1 calc GR . . . .
C42 C 0.3926(6) 0.1784(4) 0.5495(3) 0.0565(18) Uani 1 1 d . . . . .
H42a H 0.452441 0.199312 0.594708 0.085 Uiso 1 1 calc GR . . . .
H42b H 0.409642 0.142610 0.508475 0.085 Uiso 1 1 calc GR . . . .
H42c H 0.335651 0.136232 0.553514 0.085 Uiso 1 1 calc GR . . . .
C43 C 0.3074(4) 0.3593(3) 0.7826(2) 0.0253(9) Uani 1 1 d . . . . .
C44 C 0.4054(4) 0.4083(4) 0.8505(2) 0.0312(10) Uani 1 1 d . . . . .
H44a H 0.458373 0.375346 0.844901 0.047 Uiso 1 1 calc GR . . . .
H44b H 0.390960 0.404457 0.893641 0.047 Uiso 1 1 calc GR . . . .
H44c H 0.429381 0.476495 0.856443 0.047 Uiso 1 1 calc GR . . . .
C45 C 0.2766(4) 0.2519(3) 0.7737(3) 0.0383(12) Uani 1 1 d . . . . .
H45a H 0.214515 0.218007 0.730244 0.057 Uiso 1 1 calc GR . . . .
H45b H 0.263419 0.246368 0.816815 0.057 Uiso 1 1 calc GR . . . .
H45c H 0.332262 0.222793 0.768282 0.057 Uiso 1 1 calc GR . . . .
C46 C 0.2209(4) 0.4031(4) 0.7930(2) 0.0323(11) Uani 1 1 d . . . . .
H46a H 0.237751 0.471052 0.796686 0.048 Uiso 1 1 calc GR . . . .
H46b H 0.211831 0.399420 0.837813 0.048 Uiso 1 1 calc GR . . . .
H46c H 0.157272 0.366975 0.751255 0.048 Uiso 1 1 calc GR . . . .
C47 C 0.3679(3) 0.7631(3) 0.6703(2) 0.0215(9) Uani 1 1 d . . . . .
C48 C 0.3595(4) 0.8535(3) 0.6641(2) 0.0299(10) Uani 1 1 d . . . . .
C49 C 0.4086(4) 0.9204(3) 0.7354(3) 0.0324(11) Uani 1 1 d . . . . .
H49 H 0.417261 0.988437 0.749712 0.039 Uiso 1 1 calc R . . . .
C50 C 0.4426(3) 0.8705(3) 0.7816(2) 0.0252(9) Uani 1 1 d . . . . .
C51 C 0.3096(4) 0.8853(4) 0.6003(3) 0.0421(13) Uani 1 1 d . . . . .
C52 C 0.3822(5) 0.8991(5) 0.5587(3) 0.0567(17) Uani 1 1 d . . . . .
H52a H 0.446188 0.947946 0.592186 0.085 Uiso 1 1 calc GR . . . .
H52b H 0.349390 0.920634 0.518807 0.085 Uiso 1 1 calc GR . . . .
H52c H 0.397069 0.837416 0.538646 0.085 Uiso 1 1 calc GR . . . .
C53 C 0.2891(6) 0.9854(4) 0.6297(4) 0.0642(19) Uani 1 1 d . . . . .
H53a H 0.249860 0.982342 0.661473 0.096 Uiso 1 1 calc GR . . . .
H53b H 0.249902 1.001838 0.588702 0.096 Uiso 1 1 calc GR . . . .
H53c H 0.354456 1.035044 0.657528 0.096 Uiso 1 1 calc GR . . . .
C54 C 0.2047(4) 0.8158(4) 0.5491(3) 0.0437(13) Uani 1 1 d . . . . .
H54a H 0.211076 0.749271 0.534146 0.066 Uiso 1 1 calc GR . . . .
H54b H 0.179866 0.833605 0.505814 0.066 Uiso 1 1 calc GR . . . .
H54c H 0.156112 0.819994 0.574453 0.066 Uiso 1 1 calc GR . . . .
C55 C 0.5058(4) 0.9174(3) 0.8635(2) 0.0343(11) Uani 1 1 d . . . . .
C56 C 0.6008(4) 0.8818(4) 0.8812(3) 0.0442(14) Uani 1 1 d . . . . .
H56a H 0.581029 0.810955 0.865783 0.066 Uiso 1 1 calc GR . . . .
H56b H 0.639319 0.909725 0.933871 0.066 Uiso 1 1 calc GR . . . .
H56c H 0.643640 0.901772 0.855425 0.066 Uiso 1 1 calc GR . . . .
C57 C 0.5391(5) 1.0284(3) 0.8850(3) 0.0457(14) Uani 1 1 d . . . . .
H57a H 0.578619 1.045079 0.856287 0.069 Uiso 1 1 calc GR . . . .
H57b H 0.581504 1.057748 0.937027 0.069 Uiso 1 1 calc GR . . . .
H57c H 0.478240 1.052967 0.875504 0.069 Uiso 1 1 calc GR . . . .
C58 C 0.4429(5) 0.8943(4) 0.9084(3) 0.0527(17) Uani 1 1 d . . . . .
H58a H 0.388778 0.928044 0.903769 0.079 Uiso 1 1 calc GR . . . .
H58b H 0.487598 0.915846 0.959717 0.079 Uiso 1 1 calc GR . . . .
H58c H 0.411886 0.824231 0.890425 0.079 Uiso 1 1 calc GR . . . .
C59 C 0.5834(7) 0.2257(6) 0.7780(5) 0.090(3) Uani 1 1 d . U . . .
H59a H 0.517725 0.225415 0.744322 0.134 Uiso 1 1 calc GR . . . .
H59b H 0.602852 0.279053 0.824395 0.134 Uiso 1 1 calc GR . . . .
H59c H 0.576896 0.163953 0.786459 0.134 Uiso 1 1 calc GR . . . .
C60 C 0.6649(8) 0.2389(7) 0.7452(7) 0.113(4) Uani 1 1 d . U . . .
H60a H 0.731001 0.237070 0.778190 0.136 Uiso 1 1 calc R . . . .
H60b H 0.645158 0.185818 0.697832 0.136 Uiso 1 1 calc R . . . .
C61 C 0.7658(7) 0.3612(6) 0.7179(5) 0.086(2) Uani 1 1 d . U . . .
H61a H 0.776946 0.430404 0.723089 0.103 Uiso 1 1 calc R . . . .
H61b H 0.827238 0.354016 0.752552 0.103 Uiso 1 1 calc R . . . .
C62 C 0.7514(7) 0.3046(7) 0.6459(5) 0.095(3) Uani 1 1 d . U . . .
H62a H 0.689862 0.310873 0.611847 0.143 Uiso 1 1 calc GR . . . .
H62b H 0.743384 0.236495 0.641526 0.143 Uiso 1 1 calc GR . . . .
H62c H 0.811081 0.327269 0.634305 0.143 Uiso 1 1 calc GR . . . .
C63 C -0.0223(7) 0.8354(7) 0.6950(6) 0.108(3) Uani 1 1 d . U . . .
H63a H 0.015390 0.820787 0.662023 0.162 Uiso 1 1 calc GR . . . .
H63b H -0.094496 0.825409 0.666454 0.162 Uiso 1 1 calc GR . . . .
H63c H -0.016771 0.792514 0.723514 0.162 Uiso 1 1 calc GR . . . .
C64 C 0.0193(6) 0.9319(7) 0.7421(6) 0.096(3) Uani 1 1 d . U . . .
H64a H -0.017268 0.946240 0.776527 0.115 Uiso 1 1 calc R . . . .
H64b H 0.010225 0.975476 0.713665 0.115 Uiso 1 1 calc R . . . .
C65 C 0.1697(9) 1.0436(6) 0.8214(6) 0.130(4) Uani 1 1 d D U . . .
H65a H 0.121421 1.071079 0.841972 0.156 Uiso 1 1 calc R . . . .
H65b H 0.181202 1.077216 0.788057 0.156 Uiso 1 1 calc R . . . .
C66 C 0.2621(8) 1.0653(6) 0.8781(6) 0.121(4) Uani 1 1 d D U . . .
H66a H 0.310816 1.038010 0.858986 0.182 Uiso 1 1 calc GR . . . .
H66b H 0.251229 1.037399 0.914005 0.182 Uiso 1 1 calc GR . . . .
H66c H 0.289479 1.135824 0.901459 0.182 Uiso 1 1 calc GR . . . .
C67 C 0.9782(10) 1.2046(11) 0.7591(10) 0.187(6) Uani 1 1 d . U . . .
H67a H 1.039463 1.193115 0.789434 0.280 Uiso 1 1 calc GR . . . .
H67b H 0.972694 1.269234 0.783508 0.280 Uiso 1 1 calc GR . . . .
H67c H 0.983120 1.200558 0.711784 0.280 Uiso 1 1 calc GR . . . .
C68 C 0.8869(10) 1.1310(9) 0.7480(8) 0.120(3) Uani 1 1 d . U . . .
C69 C 0.8742(9) 1.1317(8) 0.8115(7) 0.117(3) Uani 1 1 d . U . . .
H69 H 0.923498 1.173465 0.857519 0.140 Uiso 1 1 calc R . . . .
C70 C 0.7847(10) 1.0676(8) 0.8058(7) 0.112(3) Uani 1 1 d . U . . .
H70 H 0.775836 1.066448 0.849742 0.135 Uiso 1 1 calc R . . . .
C71 C 0.7101(10) 1.0074(7) 0.7414(7) 0.112(3) Uani 1 1 d . U . . .
H71 H 0.649600 0.968107 0.740299 0.134 Uiso 1 1 calc R . . . .
C72 C 0.7254(10) 1.0056(8) 0.6791(7) 0.119(3) Uani 1 1 d . U . . .
H72 H 0.676856 0.962540 0.633184 0.143 Uiso 1 1 calc R . . . .
C73 C 0.8162(9) 1.0698(8) 0.6829(7) 0.104(3) Uani 1 1 d . U . . .
H73 H 0.826572 1.069139 0.639186 0.125 Uiso 1 1 calc R . . . .
C74 C 0.0568(10) 0.1977(8) 0.5602(7) 0.094(5) Uani 0.5 1 d . U P A -1
H74a H 0.018623 0.219142 0.591624 0.141 Uiso 0.5 1 calc GR . P A -1
H74b H 0.047090 0.229403 0.523764 0.141 Uiso 0.5 1 calc GR . P A -1
H74c H 0.129852 0.215101 0.589844 0.141 Uiso 0.5 1 calc GR . P A -1
C75 C 0.0182(8) 0.0891(8) 0.5220(6) 0.077(4) Uani 0.5 1 d G U P A -1
C76 C 0.0067(11) 0.0273(9) 0.5610(7) 0.107(5) Uani 0.5 1 d G U P A -1
H76 H 0.021904 0.054261 0.611986 0.128 Uiso 0.5 1 calc R . P A -1
C77 C -0.0269(13) -0.0734(9) 0.5261(9) 0.111(5) Uani 0.5 1 d G U P A -1
H77 H -0.034213 -0.114152 0.553422 0.133 Uiso 0.5 1 calc R . P A -1
C78 C -0.0496(13) -0.1144(8) 0.4510(9) 0.093(5) Uani 0.5 1 d G U P A -1
H78 H -0.072219 -0.182751 0.427179 0.112 Uiso 0.5 1 calc R . P A -1
C79 C -0.0387(12) -0.0537(9) 0.4114(7) 0.100(5) Uani 0.5 1 d G U P A -1
H79 H -0.054146 -0.080845 0.360366 0.119 Uiso 0.5 1 calc R . P A -1
C80 C -0.0052(10) 0.0470(9) 0.4467(6) 0.084(4) Uani 0.5 1 d G U P A -1
H80 H 0.001811 0.087581 0.419197 0.100 Uiso 0.5 1 calc R . P A -1
C81 C 0.1420(13) 1.1076(14) 1.0742(11) 0.143(6) Uani 0.5 1 d . U P B -1
H81a H 0.129133 1.164274 1.104842 0.214 Uiso 0.5 1 calc GR . P B -1
H81b H 0.180886 1.128019 1.046268 0.214 Uiso 0.5 1 calc GR . P B -1
H81c H 0.181353 1.076980 1.105178 0.214 Uiso 0.5 1 calc GR . P B -1
C82 C 0.0410(12) 1.0358(12) 1.0223(9) 0.143(4) Uani 0.5 1 d G U P B -1
C83 C -0.0209(14) 0.9817(14) 1.0474(9) 0.147(4) Uani 0.5 1 d G U P B -1
H83 H 0.000298 0.991430 1.097996 0.177 Uiso 0.5 1 calc R . P B -1
C84 C -0.1133(14) 0.9136(13) 0.9992(11) 0.152(5) Uani 0.5 1 d G U P B -1
H84 H -0.154078 0.877582 1.017328 0.182 Uiso 0.5 1 calc R . P B -1
C85 C -0.1459(13) 0.8982(12) 0.9245(11) 0.157(5) Uani 0.5 1 d G U P B -1
H85 H -0.208481 0.851937 0.891798 0.189 Uiso 0.5 1 calc R . P B -1
C86 C -0.0853(15) 0.9517(14) 0.8987(9) 0.156(5) Uani 0.5 1 d G U P B -1
H86 H -0.106742 0.941936 0.848149 0.187 Uiso 0.5 1 calc R . P B -1
C87 C 0.0071(14) 1.0199(13) 0.9472(9) 0.150(4) Uani 0.5 1 d G U P B -1
H87 H 0.047543 1.055962 0.928967 0.181 Uiso 0.5 1 calc R . P B -1

loop_
_atom_site_aniso_label
_atom_site_aniso_U_11
_atom_site_aniso_U_22
_atom_site_aniso_U_33
_atom_site_aniso_U_23
_atom_site_aniso_U_13
_atom_site_aniso_U_12
Fe1 0.0158(3) 0.0260(3) 0.0065(2) 0.0064(2) 0.0069(2) 0.0064(2)
K1 0.0293(5) 0.0336(5) 0.0270(5) 0.0172(4) 0.0169(4) 0.0154(4)
K2 0.0308(5) 0.0358(6) 0.0436(6) 0.0194(5) 0.0212(5) 0.0165(5)
O1 0.082(3) 0.078(3) 0.117(4) 0.062(3) 0.067(3) 0.057(3)
O2 0.067(3) 0.052(3) 0.098(4) 0.029(3) 0.012(3) 0.025(2)
N1 0.0126(15) 0.0237(18) 0.0109(15) 0.0072(13) 0.0071(12) 0.0044(13)
N2 0.0127(15) 0.0299(19) 0.0117(15) 0.0094(14) 0.0072(13) 0.0050(14)
N3 0.0129(15) 0.0291(19) 0.0124(15) 0.0068(14) 0.0069(13) 0.0045(14)
N4 0.0152(16) 0.0232(17) 0.0121(15) 0.0093(13) 0.0084(13) 0.0065(13)
N5 0.0204(17) 0.0253(18) 0.0097(15) 0.0086(13) 0.0086(13) 0.0058(14)
N6 0.0233(18) 0.0289(19) 0.0143(16) 0.0102(14) 0.0123(14) 0.0068(15)
C1 0.0201(19) 0.022(2) 0.0132(18) 0.0061(15) 0.0111(16) 0.0046(16)
C2 0.021(2) 0.035(2) 0.0130(19) 0.0074(17) 0.0128(16) 0.0090(18)
C3 0.025(2) 0.032(2) 0.0076(17) 0.0060(16) 0.0056(16) 0.0068(18)
C4 0.0165(19) 0.033(2) 0.0123(18) 0.0078(17) 0.0037(15) 0.0027(17)
C5 0.0131(18) 0.027(2) 0.0119(17) 0.0082(16) 0.0083(15) 0.0037(16)
C6 0.0142(19) 0.034(2) 0.0135(18) 0.0121(17) 0.0086(15) 0.0056(17)
C7 0.017(2) 0.039(3) 0.022(2) 0.0169(19) 0.0122(17) 0.0091(18)
C8 0.017(2) 0.046(3) 0.021(2) 0.020(2) 0.0108(17) 0.0095(19)
C9 0.0171(19) 0.034(2) 0.0142(19) 0.0113(17) 0.0088(16) 0.0051(17)
C10 0.019(2) 0.063(3) 0.026(2) 0.031(2) 0.0109(18) 0.014(2)
C11 0.020(2) 0.079(4) 0.027(3) 0.029(3) 0.0008(19) 0.001(2)
C12 0.033(3) 0.098(5) 0.047(3) 0.054(3) 0.026(2) 0.037(3)
C13 0.026(2) 0.055(3) 0.022(2) 0.026(2) 0.0130(19) 0.017(2)
C14 0.018(2) 0.039(3) 0.0179(19) 0.0163(18) 0.0130(16) 0.0090(18)
C15 0.033(2) 0.040(3) 0.020(2) 0.017(2) 0.0165(19) 0.009(2)
C16 0.029(2) 0.042(3) 0.018(2) 0.0110(19) 0.0179(18) 0.012(2)
C17 0.022(2) 0.071(4) 0.028(2) 0.030(2) 0.019(2) 0.012(2)
C18 0.0188(19) 0.026(2) 0.0123(18) 0.0067(16) 0.0094(15) 0.0074(16)
C19 0.022(2) 0.028(2) 0.018(2) 0.0099(17) 0.0113(17) 0.0075(17)
C20 0.0124(18) 0.038(2) 0.0178(19) 0.0102(18) 0.0082(16) 0.0059(17)
C21 0.0162(19) 0.033(2) 0.0132(19) 0.0074(17) 0.0050(16) 0.0039(17)
C22 0.023(2) 0.045(3) 0.019(2) 0.0125(19) 0.0152(18) 0.017(2)
C23 0.039(3) 0.049(3) 0.025(2) 0.004(2) 0.018(2) 0.019(2)
C24 0.033(3) 0.064(4) 0.027(2) 0.022(2) 0.020(2) 0.012(2)
C25 0.030(3) 0.072(4) 0.029(3) 0.013(3) 0.019(2) 0.026(3)
C26 0.0115(19) 0.045(3) 0.015(2) 0.0062(19) 0.0013(16) 0.0041(18)
C27 0.021(2) 0.063(3) 0.014(2) 0.015(2) 0.0032(17) 0.006(2)
C28 0.014(2) 0.060(3) 0.021(2) 0.009(2) 0.0016(17) 0.003(2)
C29 0.024(2) 0.049(3) 0.016(2) -0.001(2) -0.0006(18) 0.005(2)
C30 0.0154(19) 0.030(2) 0.0170(19) 0.0116(17) 0.0098(16) 0.0065(16)
C31 0.022(2) 0.038(3) 0.0160(19) 0.0175(18) 0.0104(17) 0.0119(18)
C32 0.026(2) 0.047(3) 0.0128(19) 0.0178(19) 0.0135(17) 0.016(2)
C33 0.021(2) 0.031(2) 0.0125(18) 0.0046(17) 0.0093(16) 0.0073(17)
C34 0.0163(19) 0.029(2) 0.0141(18) 0.0103(16) 0.0105(15) 0.0061(16)
C35 0.025(2) 0.025(2) 0.0116(18) 0.0067(16) 0.0107(16) 0.0064(17)
C36 0.035(2) 0.028(2) 0.016(2) 0.0074(18) 0.0139(18) 0.0055(19)
C37 0.040(3) 0.024(2) 0.020(2) 0.0103(18) 0.0154(19) 0.0046(19)
C38 0.027(2) 0.026(2) 0.017(2) 0.0094(17) 0.0114(17) 0.0035(18)
C39 0.057(3) 0.030(2) 0.024(2) 0.011(2) 0.025(2) 0.016(2)
C40 0.041(3) 0.041(3) 0.020(2) 0.013(2) 0.021(2) 0.022(2)
C41 0.058(3) 0.039(3) 0.023(2) -0.003(2) 0.022(2) -0.001(3)
C42 0.111(6) 0.038(3) 0.043(3) 0.017(3) 0.048(4) 0.036(3)
C43 0.037(2) 0.028(2) 0.0129(19) 0.0103(17) 0.0121(18) 0.0031(19)
C44 0.039(3) 0.040(3) 0.017(2) 0.017(2) 0.0087(19) 0.007(2)
C45 0.060(3) 0.030(3) 0.026(2) 0.012(2) 0.022(2) 0.001(2)
C46 0.035(3) 0.046(3) 0.022(2) 0.015(2) 0.018(2) 0.006(2)
C47 0.024(2) 0.026(2) 0.021(2) 0.0128(17) 0.0113(17) 0.0058(17)
C48 0.033(3) 0.032(3) 0.028(2) 0.017(2) 0.011(2) 0.008(2)
C49 0.041(3) 0.021(2) 0.038(3) 0.012(2) 0.019(2) 0.005(2)
C50 0.031(2) 0.023(2) 0.021(2) 0.0051(18) 0.0141(18) 0.0010(18)
C51 0.052(3) 0.036(3) 0.040(3) 0.023(2) 0.009(3) 0.012(2)
C52 0.064(4) 0.065(4) 0.044(3) 0.041(3) 0.010(3) -0.001(3)
C53 0.083(5) 0.040(3) 0.065(4) 0.026(3) 0.009(4) 0.025(3)
C54 0.049(3) 0.045(3) 0.042(3) 0.025(3) 0.009(3) 0.023(3)
C55 0.052(3) 0.026(2) 0.022(2) 0.0035(19) 0.020(2) -0.001(2)
C56 0.057(3) 0.040(3) 0.016(2) 0.002(2) 0.000(2) 0.000(3)
C57 0.072(4) 0.024(3) 0.034(3) 0.004(2) 0.025(3) -0.005(3)
C58 0.097(5) 0.023(3) 0.034(3) -0.001(2) 0.043(3) -0.007(3)
C59 0.106(6) 0.084(5) 0.139(7) 0.077(5) 0.074(6) 0.058(5)
C60 0.148(8) 0.103(7) 0.190(10) 0.103(7) 0.122(8) 0.092(6)
C61 0.092(6) 0.093(6) 0.110(7) 0.046(5) 0.065(5) 0.051(5)
C62 0.105(7) 0.108(7) 0.098(7) 0.069(6) 0.042(6) 0.026(6)
C63 0.066(5) 0.099(7) 0.133(8) 0.061(6) -0.010(5) 0.008(5)
C64 0.063(5) 0.089(6) 0.141(8) 0.048(6) 0.029(5) 0.039(5)
C65 0.129(9) 0.067(6) 0.170(10) 0.049(7) 0.021(8) 0.011(6)
C66 0.133(9) 0.054(5) 0.112(8) 0.022(5) -0.021(7) -0.012(5)
C67 0.120(9) 0.168(11) 0.292(14) 0.081(10) 0.086(10) 0.067(8)
C68 0.116(6) 0.113(6) 0.180(7) 0.071(5) 0.078(5) 0.082(5)
C69 0.131(6) 0.116(6) 0.162(6) 0.075(5) 0.083(5) 0.081(5)
C70 0.142(6) 0.097(5) 0.138(6) 0.065(5) 0.072(5) 0.056(5)
C71 0.152(6) 0.078(5) 0.138(6) 0.051(5) 0.075(5) 0.051(5)
C72 0.155(6) 0.088(5) 0.142(6) 0.033(5) 0.082(5) 0.063(5)
C73 0.128(6) 0.100(5) 0.146(6) 0.061(5) 0.094(5) 0.077(5)
C74 0.065(9) 0.082(10) 0.090(10) -0.006(9) 0.016(8) -0.007(8)
C75 0.075(8) 0.091(7) 0.076(8) 0.035(6) 0.036(6) 0.028(6)
C76 0.092(8) 0.113(9) 0.109(9) 0.035(7) 0.032(7) 0.025(8)
C77 0.094(9) 0.107(9) 0.124(10) 0.043(8) 0.030(8) 0.024(7)
C78 0.089(8) 0.081(8) 0.119(9) 0.056(7) 0.031(7) 0.022(7)
C79 0.089(8) 0.083(8) 0.115(9) 0.027(7) 0.035(7) 0.011(7)
C80 0.081(8) 0.072(7) 0.093(8) 0.024(7) 0.037(7) 0.006(6)
C81 0.111(10) 0.124(11) 0.179(12) 0.024(10) 0.038(10) 0.077(8)
C82 0.139(9) 0.127(8) 0.158(9) 0.041(8) 0.057(8) 0.034(6)
C83 0.146(9) 0.130(9) 0.159(10) 0.045(8) 0.056(8) 0.028(7)
C84 0.148(9) 0.133(9) 0.162(10) 0.042(8) 0.055(8) 0.025(7)
C85 0.149(9) 0.137(9) 0.166(10) 0.038(8) 0.050(8) 0.026(7)
C86 0.150(9) 0.137(9) 0.163(10) 0.041(8) 0.051(8) 0.025(7)
C87 0.148(9) 0.134(9) 0.160(10) 0.043(8) 0.056(8) 0.027(7)

loop_
_atom_type_symbol
_atom_type_description
_atom_type_scat_dispersion_real
_atom_type_scat_dispersion_imag
_atom_type_scat_source
C C 0.0033 0.0016 'International Tables Vol C Tables 4.2.6.8 and 6.1.1.4'
H H 0.0000 0.0000 'International Tables Vol C Tables 4.2.6.8 and 6.1.1.4'
Fe Fe 0.3463 0.8444 'International Tables Vol C Tables 4.2.6.8 and 6.1.1.4'
K K 0.2009 0.2494 'International Tables Vol C Tables 4.2.6.8 and 6.1.1.4'
N N 0.0061 0.0033 'International Tables Vol C Tables 4.2.6.8 and 6.1.1.4'
O O 0.0106 0.0060 'International Tables Vol C Tables 4.2.6.8 and 6.1.1.4'

loop_
_geom_angle_atom_site_label_1
_geom_angle_atom_site_label_2
_geom_angle_atom_site_label_3
_geom_angle
_geom_angle_site_symmetry_1
_geom_angle_site_symmetry_3
_geom_angle_publ_flag
K1 Fe1 K2 179.05(3) . . ?
N1 Fe1 K1 89.41(9) . . ?
N1 Fe1 K2 89.66(9) . . ?
N1 Fe1 N2 76.11(11) . . ?
N1 Fe1 N3 75.88(12) . . ?
N1 Fe1 N5 103.61(12) . . ?
N1 Fe1 N6 104.50(12) . . ?
N2 Fe1 K1 48.31(9) . . ?
N2 Fe1 K2 131.22(9) . . ?
N3 Fe1 K1 132.27(9) . . ?
N3 Fe1 K2 47.60(9) . . ?
N3 Fe1 N2 151.96(11) . . ?
N3 Fe1 N5 90.75(12) . . ?
N3 Fe1 N6 96.35(12) . . ?
N4 Fe1 K1 89.80(9) . . ?
N4 Fe1 K2 91.13(9) . . ?
N4 Fe1 N1 179.16(13) . . ?
N4 Fe1 N2 103.14(11) . . ?
N4 Fe1 N3 104.88(12) . . ?
N4 Fe1 N5 76.07(12) . . ?
N4 Fe1 N6 75.82(12) . . ?
N5 Fe1 K1 48.49(8) . . ?
N5 Fe1 K2 131.98(8) . . ?
N5 Fe1 N2 96.79(12) . . ?
N5 Fe1 N6 151.89(11) . . ?
N6 Fe1 K1 131.38(9) . . ?
N6 Fe1 K2 48.75(8) . . ?
N6 Fe1 N2 89.61(12) . . ?
O1 K1 N2 135.35(14) . . ?
O1 K1 N5 148.79(15) . . ?
O1 K1 C9 109.75(14) . . ?
N2 K1 N5 74.49(9) . . ?
N2 K1 C9 27.28(10) . . ?
N5 K1 C9 97.18(11) . . ?
O2 K2 N3 144.35(14) . . ?
O2 K2 N6 141.89(14) . . ?
O2 K2 C21 122.33(14) . . ?
N3 K2 N6 73.15(9) . . ?
N3 K2 C21 27.36(10) . . ?
N6 K2 C21 95.40(11) . . ?
C60 O1 K1 124.0(4) . . ?
C60 O1 C61 114.4(6) . . ?
C61 O1 K1 121.6(4) . . ?
C64 O2 K2 122.6(5) . . ?
C65 O2 K2 124.7(6) . . ?
C65 O2 C64 112.1(7) . . ?
C1 N1 Fe1 119.3(2) . . ?
C5 N1 Fe1 119.3(2) . . ?
C5 N1 C1 121.1(3) . . ?
Fe1 N2 K1 94.22(11) . . ?
C6 N2 Fe1 107.2(2) . . ?
C6 N2 K1 83.7(2) . . ?
C9 N2 Fe1 145.0(3) . . ?
C9 N2 K1 77.7(2) . . ?
C9 N2 C6 105.6(3) . . ?
Fe1 N3 K2 96.27(11) . . ?
C18 N3 Fe1 109.1(2) . . ?
C18 N3 K2 85.8(2) . . ?
C21 N3 Fe1 143.7(3) . . ?
C21 N3 K2 79.0(2) . . ?
C21 N3 C18 106.4(3) . . ?
C30 N4 Fe1 119.3(3) . . ?
C34 N4 Fe1 119.0(2) . . ?
C34 N4 C30 121.7(3) . . ?
Fe1 N5 K1 94.49(11) . . ?
C35 N5 Fe1 107.7(2) . . ?
C35 N5 K1 83.7(2) . . ?
C38 N5 Fe1 144.7(3) . . ?
C38 N5 K1 78.1(2) . . ?
C38 N5 C35 105.8(3) . . ?
Fe1 N6 K2 94.23(11) . . ?
C47 N6 Fe1 107.9(3) . . ?
C47 N6 K2 86.4(2) . . ?
C50 N6 Fe1 144.5(3) . . ?
C50 N6 K2 77.5(2) . . ?
C50 N6 C47 106.0(3) . . ?
N1 C1 C2 119.3(4) . . ?
N1 C1 C18 115.3(3) . . ?
C2 C1 C18 125.4(3) . . ?
C3 C2 C1 119.9(4) . . ?
C2 C3 C4 120.4(4) . . ?
C3 C4 C5 118.8(4) . . ?
N1 C5 C4 120.5(3) . . ?
N1 C5 C6 115.8(3) . . ?
C4 C5 C6 123.7(3) . . ?
N2 C6 K1 69.2(2) . . ?
N2 C6 C5 116.0(3) . . ?
N2 C6 C7 111.0(3) . . ?
C5 C6 K1 123.7(3) . . ?
C7 C6 K1 80.8(3) . . ?
C7 C6 C5 132.2(3) . . ?
C6 C7 K1 72.9(2) . . ?
C6 C7 C10 133.3(4) . . ?
C8 C7 K1 73.1(3) . . ?
C8 C7 C6 104.4(3) . . ?
C8 C7 C10 122.2(4) . . ?
C10 C7 K1 115.6(3) . . ?
C7 C8 K1 80.8(3) . . ?
C9 C8 K1 70.5(3) . . ?
C9 C8 C7 108.3(4) . . ?
N2 C9 K1 75.0(2) . . ?
N2 C9 C8 110.5(3) . . ?
N2 C9 C14 124.7(3) . . ?
C8 C9 K1 82.6(3) . . ?
C8 C9 C14 124.8(4) . . ?
C14 C9 K1 111.0(3) . . ?
C7 C10 C12 109.0(4) . . ?
C11 C10 C7 111.3(4) . . ?
C11 C10 C12 106.9(4) . . ?
C13 C10 C7 111.8(4) . . ?
C13 C10 C11 111.7(4) . . ?
C13 C10 C12 105.7(4) . . ?
C15 C14 C9 110.0(3) . . ?
C15 C14 C16 110.2(3) . . ?
C15 C14 C17 109.0(4) . . ?
C16 C14 C9 110.0(3) . . ?
C17 C14 C9 110.1(3) . . ?
C17 C14 C16 107.4(4) . . ?
C14 C16 K1 91.0(2) . . ?
N3 C18 K2 67.6(2) . . ?
N3 C18 C1 117.3(3) . . ?
N3 C18 C19 110.0(3) . . ?
C1 C18 K2 119.1(3) . . ?
C19 C18 K2 83.7(2) . . ?
C19 C18 C1 132.3(3) . . ?
C18 C19 K2 70.5(2) . . ?
C18 C19 C22 132.8(4) . . ?
C20 C19 K2 73.0(2) . . ?
C20 C19 C18 104.8(3) . . ?
C20 C19 C22 122.4(4) . . ?
C22 C19 K2 120.9(3) . . ?
C19 C20 K2 82.0(2) . . ?
C21 C20 K2 68.2(2) . . ?
C21 C20 C19 108.9(3) . . ?
N3 C21 K2 73.7(2) . . ?
N3 C21 C20 109.8(3) . . ?
N3 C21 C26 125.4(3) . . ?
C20 C21 K2 85.7(3) . . ?
C20 C21 C26 124.8(4) . . ?
C26 C21 K2 109.3(3) . . ?
C19 C22 C24 111.2(4) . . ?
C23 C22 C19 111.1(4) . . ?
C23 C22 C24 112.8(4) . . ?
C23 C22 C25 106.0(4) . . ?
C25 C22 C19 109.7(3) . . ?
C25 C22 C24 105.8(4) . . ?
C21 C26 C27 111.3(4) . . ?
C21 C26 C28 109.7(3) . . ?
C27 C26 C28 107.0(4) . . ?
C29 C26 C21 110.3(4) . . ?
C29 C26 C27 110.3(4) . . ?
C29 C26 C28 108.2(4) . . ?
C26 C27 K2 91.4(2) . . ?
N4 C30 C31 119.8(4) . . ?
N4 C30 C47 116.3(3) . . ?
C31 C30 C47 123.9(4) . . ?
C32 C31 C30 119.0(4) . . ?
C31 C32 C33 120.7(4) . . ?
C32 C33 C34 119.4(4) . . ?
N4 C34 C33 119.2(4) . . ?
N4 C34 C35 116.2(3) . . ?
C33 C34 C35 124.6(4) . . ?
N5 C35 K1 69.2(2) . . ?
N5 C35 C34 116.3(3) . . ?
N5 C35 C36 110.5(3) . . ?
C34 C35 K1 121.9(3) . . ?
C36 C35 K1 80.9(3) . . ?
C36 C35 C34 132.7(3) . . ?
C35 C36 K1 73.0(2) . . ?
C35 C36 C39 132.7(4) . . ?
C37 C36 K1 73.2(3) . . ?
C37 C36 C35 104.8(4) . . ?
C37 C36 C39 122.4(4) . . ?
C39 C36 K1 116.2(3) . . ?
C36 C37 K1 80.8(3) . . ?
C38 C37 K1 70.7(2) . . ?
C38 C37 C36 108.3(4) . . ?
N5 C38 K1 74.8(2) . . ?
N5 C38 C37 110.4(3) . . ?
N5 C38 C43 124.3(4) . . ?
C37 C38 K1 82.5(3) . . ?
C37 C38 C43 125.3(4) . . ?
C43 C38 K1 110.7(3) . . ?
C40 C39 C36 111.5(4) . . ?
C40 C39 C41 112.1(4) . . ?
C41 C39 C36 110.8(4) . . ?
C42 C39 C36 109.5(4) . . ?
C42 C39 C40 106.0(4) . . ?
C42 C39 C41 106.7(5) . . ?
C38 C43 C44 110.5(4) . . ?
C38 C43 C45 110.0(4) . . ?
C44 C43 C45 107.2(4) . . ?
C46 C43 C38 110.4(4) . . ?
C46 C43 C44 110.4(4) . . ?
C46 C43 C45 108.2(4) . . ?
C43 C44 K1 91.1(2) . . ?
N6 C47 K2 67.4(2) . . ?
N6 C47 C30 116.3(3) . . ?
N6 C47 C48 110.5(4) . . ?
C30 C47 K2 122.4(3) . . ?
C48 C47 K2 81.8(3) . . ?
C48 C47 C30 132.7(4) . . ?
C47 C48 K2 72.8(2) . . ?
C47 C48 C51 133.8(4) . . ?
C49 C48 K2 72.1(3) . . ?
C49 C48 C47 104.7(4) . . ?
C49 C48 C51 121.5(4) . . ?
C51 C48 K2 118.3(3) . . ?
C48 C49 K2 82.7(3) . . ?
C50 C49 K2 69.0(3) . . ?
C50 C49 C48 108.6(4) . . ?
N6 C50 K2 75.6(2) . . ?
N6 C50 C49 110.1(4) . . ?
N6 C50 C55 124.6(4) . . ?
C49 C50 K2 84.7(3) . . ?
C49 C50 C55 125.3(4) . . ?
C55 C50 K2 109.0(3) . . ?
C48 C51 C52 110.9(5) . . ?
C48 C51 C53 109.7(5) . . ?
C52 C51 C53 106.4(5) . . ?
C54 C51 C48 112.2(4) . . ?
C54 C51 C52 111.7(5) . . ?
C54 C51 C53 105.6(5) . . ?
C50 C55 C57 109.9(4) . . ?
C56 C55 C50 109.8(4) . . ?
C56 C55 C57 108.4(5) . . ?
C56 C55 C58 109.9(5) . . ?
C58 C55 C50 110.9(4) . . ?
C58 C55 C57 107.9(4) . . ?
C55 C58 K2 91.6(3) . . ?
C60 C59 K1 83.3(4) . . ?
O1 C60 C59 108.7(6) . . ?
C62 C61 O1 109.8(8) . . ?
C64 C63 K2 86.5(5) . . ?
C63 C64 O2 110.2(7) . . ?
O2 C65 C66 116.8(8) . . ?
C69 C68 C67 113.2(15) . . ?
C73 C68 C67 126.3(14) . . ?
C73 C68 C69 120.3(14) . . ?
C68 C69 C70 117.2(14) . . ?
C71 C70 C69 124.2(12) . . ?
C72 C71 C70 117.8(13) . . ?
C71 C72 C73 119.4(12) . . ?
C68 C73 C72 121.1(12) . . ?
C76 C75 C74 121.0 . . ?
C76 C75 C80 118.0 . . ?
C80 C75 C74 120.9 . . ?
C77 C76 C75 121.2 . . ?
C76 C77 C78 120.1 . . ?
C79 C78 C77 119.4 . . ?
C78 C79 C80 120.2 . . ?
C79 C80 C75 121.1 . . ?
C83 C82 C81 121.0 . . ?
C83 C82 C87 117.9 . . ?
C87 C82 C81 121.1 . . ?
C84 C83 C82 121.1 . . ?
C83 C84 C85 120.3 . . ?
C86 C85 C84 119.2 . . ?
C85 C86 C87 120.2 . . ?
C86 C87 C82 121.2 . . ?

loop_
_geom_bond_atom_site_label_1
_geom_bond_atom_site_label_2
_geom_bond_distance
_geom_bond_site_symmetry_2
_geom_bond_publ_flag
Fe1 K1 3.8268(11) . ?
Fe1 K2 3.8620(12) . ?
Fe1 N1 2.071(3) . ?
Fe1 N2 2.334(3) . ?
Fe1 N3 2.291(3) . ?
Fe1 N4 2.070(3) . ?
Fe1 N5 2.311(3) . ?
Fe1 N6 2.331(4) . ?
K1 O1 2.643(4) . ?
K1 N2 2.865(4) . ?
K1 N5 2.874(3) . ?
K1 C9 2.898(4) . ?
K2 O2 2.759(5) . ?
K2 N3 2.869(4) . ?
K2 N6 2.912(3) . ?
K2 C21 2.935(5) . ?
O1 C60 1.418(9) . ?
O1 C61 1.475(9) . ?
O2 C64 1.402(9) . ?
O2 C65 1.355(7) . ?
N1 C1 1.362(5) . ?
N1 C5 1.359(5) . ?
N2 C6 1.395(5) . ?
N2 C9 1.359(5) . ?
N3 C18 1.391(5) . ?
N3 C21 1.374(5) . ?
N4 C30 1.362(5) . ?
N4 C34 1.355(5) . ?
N5 C35 1.403(5) . ?
N5 C38 1.360(5) . ?
N6 C47 1.395(5) . ?
N6 C50 1.362(5) . ?
C1 C2 1.396(5) . ?
C1 C18 1.460(5) . ?
C2 C3 1.377(6) . ?
C3 C4 1.377(6) . ?
C4 C5 1.396(5) . ?
C5 C6 1.475(5) . ?
C6 C7 1.409(5) . ?
C7 C8 1.406(5) . ?
C7 C10 1.545(6) . ?
C8 C9 1.390(6) . ?
C9 C14 1.538(5) . ?
C10 C11 1.535(7) . ?
C10 C12 1.549(7) . ?
C10 C13 1.533(6) . ?
C14 C15 1.521(6) . ?
C14 C16 1.533(6) . ?
C14 C17 1.530(6) . ?
C18 C19 1.430(5) . ?
C19 C20 1.395(6) . ?
C19 C22 1.536(5) . ?
C20 C21 1.392(5) . ?
C21 C26 1.525(5) . ?
C22 C23 1.533(7) . ?
C22 C24 1.539(7) . ?
C22 C25 1.534(6) . ?
C26 C27 1.532(6) . ?
C26 C28 1.541(6) . ?
C26 C29 1.518(7) . ?
C30 C31 1.395(5) . ?
C30 C47 1.465(6) . ?
C31 C32 1.372(6) . ?
C32 C33 1.379(6) . ?
C33 C34 1.399(5) . ?
C34 C35 1.460(6) . ?
C35 C36 1.410(6) . ?
C36 C37 1.404(6) . ?
C36 C39 1.548(6) . ?
C37 C38 1.395(6) . ?
C38 C43 1.534(5) . ?
C39 C40 1.533(7) . ?
C39 C41 1.538(7) . ?
C39 C42 1.532(7) . ?
C43 C44 1.534(6) . ?
C43 C45 1.534(6) . ?
C43 C46 1.522(7) . ?
C47 C48 1.411(6) . ?
C48 C49 1.400(7) . ?
C48 C51 1.534(6) . ?
C49 C50 1.390(6) . ?
C50 C55 1.532(6) . ?
C51 C52 1.545(8) . ?
C51 C53 1.554(8) . ?
C51 C54 1.533(8) . ?
C55 C56 1.510(8) . ?
C55 C57 1.540(7) . ?
C55 C58 1.528(7) . ?
C59 C60 1.515(11) . ?
C61 C62 1.413(11) . ?
C63 C64 1.397(12) . ?
C65 C66 1.386(11) . ?
C67 C68 1.470(17) . ?
C68 C69 1.363(15) . ?
C68 C73 1.357(15) . ?
C69 C70 1.416(15) . ?
C70 C71 1.365(15) . ?
C71 C72 1.353(14) . ?
C72 C73 1.442(15) . ?
C74 C75 1.5099 . ?
C75 C76 1.4028 . ?
C75 C80 1.4034 . ?
C76 C77 1.3985 . ?
C77 C78 1.3989 . ?
C78 C79 1.3975 . ?
C79 C80 1.3991 . ?
C81 C82 1.5124 . ?
C82 C83 1.4018 . ?
C82 C87 1.4062 . ?
C83 C84 1.4003 . ?
C84 C85 1.4003 . ?
C85 C86 1.3954 . ?
C86 C87 1.4010 . ?
